data_4330176
loop_
_publ_author_name
'Mickael Alimi'
'Anas Allam'
'Mohamed Selkti'
'Alain Tomas'
'Pascal Roussel'
'Erwan Galardon'
'Isabelle Artaud'

_publ_section_title
;
 Characterization of Cobalt(III) Hydroxamic Acid Complexes Based on a
 Tris(2-pyridylmethyl)amine Scaffold: Reactivity toward Cysteine Methyl
 Ester
;
_journal_name_full 'Inorganic Chemistry'
_journal_page_first 9350
_journal_page_last 9356
_journal_paper_doi 10.1021/ic301090t
_journal_volume 51
_journal_year 2012
_chemical_formula_sum 'C49 H50 B Co N6 O3'
_chemical_formula_weight 840.69
_chemical_name_systematic
;
 ?
;
_space_group_IT_number 2
_symmetry_cell_setting triclinic
_symmetry_space_group_name_Hall '-P 1'
_symmetry_space_group_name_H-M 'P -1'
_atom_sites_solution_hydrogens geom
_atom_sites_solution_primary direct
_atom_sites_solution_secondary difmap
_audit_creation_method SHELXL-97
_cell_angle_alpha 68.721(7)
_cell_angle_beta 73.362(7)
_cell_angle_gamma 69.890(8)
_cell_formula_units_Z 2
_cell_length_a 12.616(5)
_cell_length_b 13.952(5)
_cell_length_c 14.786(5)
_cell_measurement_reflns_used 2841
_cell_measurement_temperature 293(2)
_cell_measurement_theta_max 21
_cell_measurement_theta_min 3
_cell_volume 2238.2(14)
_computing_cell_refinement 'Apex2 (Bruker AXS, 2006)'
_computing_data_collection 'Apex2 (Bruker AXS, 2006)'
_computing_data_reduction 'Apex2 (Bruker AXS, 2006)'
_computing_molecular_graphics ORTEP(III)
_computing_structure_refinement 'SHELXL-97 (Sheldrick, 1997)'
_computing_structure_solution 'SHELXS-97 (Sheldrick, 1990)'
_diffrn_ambient_temperature 293(2)
_diffrn_measured_fraction_theta_full 0.974
_diffrn_measured_fraction_theta_max 0.974
_diffrn_measurement_device_type 'Bruker Kappa Apex2'
_diffrn_measurement_method '\f & \w scans'
_diffrn_radiation_monochromator graphite
_diffrn_radiation_source 'fine-focus sealed tube'
_diffrn_radiation_type MoK\a
_diffrn_radiation_wavelength 0.71073
_diffrn_reflns_av_R_equivalents 0.0695
_diffrn_reflns_av_sigmaI/netI 0.0996
_diffrn_reflns_limit_h_max 15
_diffrn_reflns_limit_h_min -15
_diffrn_reflns_limit_k_max 16
_diffrn_reflns_limit_k_min -16
_diffrn_reflns_limit_l_max 17
_diffrn_reflns_limit_l_min -17
_diffrn_reflns_number 20331
_diffrn_reflns_theta_full 25.26
_diffrn_reflns_theta_max 25.26
_diffrn_reflns_theta_min 1.75
_diffrn_standards_decay_% 0
_diffrn_standards_interval_count 0
_diffrn_standards_interval_time 0
_diffrn_standards_number 0
_exptl_absorpt_coefficient_mu 0.431
_exptl_absorpt_correction_T_max 1
_exptl_absorpt_correction_T_min 0.95
_exptl_absorpt_correction_type multi-scan
_exptl_absorpt_process_details 'SADABS (Siemens, 1996)'
_exptl_crystal_colour green
_exptl_crystal_density_diffrn 1.248
_exptl_crystal_description irregular
_exptl_crystal_F_000 884
_exptl_crystal_size_max 0.016
_exptl_crystal_size_mid 0.015
_exptl_crystal_size_min 0.012
_platon_squeeze_details
;
;
_refine_diff_density_max 0.454
_refine_diff_density_min -0.450
_refine_diff_density_rms 0.056
_refine_ls_extinction_method none
_refine_ls_goodness_of_fit_ref 0.891
_refine_ls_hydrogen_treatment constr
_refine_ls_matrix_type full
_refine_ls_number_parameters 545
_refine_ls_number_reflns 7905
_refine_ls_number_restraints 0
_refine_ls_restrained_S_all 0.891
_refine_ls_R_factor_all 0.1260
_refine_ls_R_factor_gt 0.0588
_refine_ls_shift/su_max 0.003
_refine_ls_shift/su_mean 0.000
_refine_ls_structure_factor_coef Fsqd
_refine_ls_weighting_details 'calc w=1/[\s^2^(Fo^2^)+(0.0682P)^2^+0.0000P] where P=(Fo^2^+2Fc^2^)/3'
_refine_ls_weighting_scheme calc
_refine_ls_wR_factor_gt 0.1252
_refine_ls_wR_factor_ref 0.1454
_reflns_number_gt 3983
_reflns_number_total 7905
_reflns_threshold_expression >2sigma(I)
_cod_data_source_file ic301090t_si_002.cif
_cod_data_source_block aa87rt
_cod_original_cell_volume 2238.0(14)
_cod_original_sg_symbol_H-M 'P -1 '
_cod_database_code 4330176

loop_
_symmetry_equiv_pos_as_xyz
'x, y, z'
'-x, -y, -z'

loop_
_atom_site_label
_atom_site_type_symbol
_atom_site_fract_x
_atom_site_fract_y
_atom_site_fract_z
_atom_site_U_iso_or_equiv
_atom_site_adp_type
_atom_site_occupancy
_atom_site_symmetry_multiplicity
_atom_site_calc_flag
_atom_site_refinement_flags
Co1 Co 0.05429(4) 0.34112(4) 0.80034(4) 0.05244(19) Uani 1 1 d .
B1 B -0.3417(4) 0.1152(4) 0.6949(3) 0.0599(13) Uani 1 1 d .
O1 O -0.0579(2) 0.45850(18) 0.82689(17) 0.0573(7) Uani 1 1 d .
O2 O -0.0444(2) 0.2614(2) 0.88929(18) 0.0658(7) Uani 1 1 d .
O3 O -0.1956(2) 0.6105(2) 0.5161(2) 0.0735(8) Uani 1 1 d .
N1 N -0.0026(3) 0.3366(2) 0.6908(2) 0.0498(8) Uani 1 1 d .
N2 N 0.1292(3) 0.3192(2) 0.9047(2) 0.0528(8) Uani 1 1 d .
N3 N 0.1578(2) 0.4220(2) 0.71413(19) 0.0478(7) Uani 1 1 d .
N4 N 0.1739(2) 0.2164(2) 0.7759(2) 0.0511(8) Uani 1 1 d .
N5 N -0.1534(3) 0.4281(3) 0.8972(2) 0.0739(10) Uani 1 1 d .
N6 N -0.1193(2) 0.5083(2) 0.6522(2) 0.0523(8) Uani 1 1 d .
H6 H -0.1058 0.5110 0.7049 0.063 Uiso 1 1 calc R
C1 C -0.0724(3) 0.4118(3) 0.6307(3) 0.0504(10) Uani 1 1 d .
C2 C -0.0999(3) 0.3907(3) 0.5570(3) 0.0603(11) Uani 1 1 d .
H2 H -0.1466 0.4443 0.5148 0.072 Uiso 1 1 calc R
C3 C -0.0580(3) 0.2910(4) 0.5471(3) 0.0663(12) Uani 1 1 d .
H3 H -0.0779 0.2754 0.4991 0.080 Uiso 1 1 calc R
C4 C 0.0132(3) 0.2135(3) 0.6072(3) 0.0649(11) Uani 1 1 d .
H4 H 0.0425 0.1449 0.6007 0.078 Uiso 1 1 calc R
C5 C 0.0406(3) 0.2382(3) 0.6766(3) 0.0573(10) Uani 1 1 d .
C6 C 0.1170(3) 0.1591(3) 0.7456(3) 0.0644(11) Uani 1 1 d .
H6A H 0.0725 0.1198 0.8032 0.077 Uiso 1 1 calc R
H6B H 0.1743 0.1087 0.7134 0.077 Uiso 1 1 calc R
C7 C 0.2159(4) 0.1535(3) 0.8697(3) 0.0681(12) Uani 1 1 d .
H7A H 0.2949 0.1121 0.8557 0.082 Uiso 1 1 calc R
H7B H 0.1698 0.1042 0.9092 0.082 Uiso 1 1 calc R
C8 C 0.2091(4) 0.2258(3) 0.9259(3) 0.0568(10) Uani 1 1 d .
C9 C 0.2749(4) 0.1996(3) 0.9942(3) 0.0681(12) Uani 1 1 d .
H9 H 0.3296 0.1341 1.0078 0.082 Uiso 1 1 calc R
C10 C 0.2586(4) 0.2727(4) 1.0429(3) 0.0773(13) Uani 1 1 d .
H10 H 0.3024 0.2567 1.0900 0.093 Uiso 1 1 calc R
C11 C 0.1779(4) 0.3685(4) 1.0218(3) 0.0733(12) Uani 1 1 d .
H11 H 0.1664 0.4184 1.0542 0.088 Uiso 1 1 calc R
C12 C 0.1145(4) 0.3899(3) 0.9524(3) 0.0659(11) Uani 1 1 d .
H12 H 0.0596 0.4551 0.9377 0.079 Uiso 1 1 calc R
C13 C 0.1428(3) 0.5261(3) 0.6999(3) 0.0596(10) Uani 1 1 d .
H13 H 0.0737 0.5650 0.7286 0.072 Uiso 1 1 calc R
C14 C 0.2261(4) 0.5768(3) 0.6445(3) 0.0716(12) Uani 1 1 d .
H14 H 0.2135 0.6493 0.6345 0.086 Uiso 1 1 calc R
C15 C 0.3276(4) 0.5190(4) 0.6046(3) 0.0721(12) Uani 1 1 d .
H15 H 0.3853 0.5520 0.5669 0.087 Uiso 1 1 calc R
C16 C 0.3456(3) 0.4129(3) 0.6193(3) 0.0650(11) Uani 1 1 d .
H16 H 0.4152 0.3727 0.5926 0.078 Uiso 1 1 calc R
C17 C 0.2571(3) 0.3664(3) 0.6756(2) 0.0494(9) Uani 1 1 d .
C18 C 0.2673(3) 0.2512(3) 0.6941(3) 0.0541(10) Uani 1 1 d .
H18A H 0.3415 0.2083 0.7114 0.065 Uiso 1 1 calc R
H18B H 0.2624 0.2403 0.6344 0.065 Uiso 1 1 calc R
C19 C -0.1849(3) 0.5997(3) 0.5979(3) 0.0523(10) Uani 1 1 d .
C20 C -0.2486(3) 0.6872(3) 0.6485(3) 0.0634(11) Uani 1 1 d .
C21 C -0.1679(4) 0.7120(3) 0.6916(3) 0.0863(14) Uani 1 1 d .
H21A H -0.2086 0.7720 0.7167 0.129 Uiso 1 1 calc R
H21B H -0.1040 0.7287 0.6410 0.129 Uiso 1 1 calc R
H21C H -0.1404 0.6510 0.7443 0.129 Uiso 1 1 calc R
C22 C -0.3407(4) 0.6474(4) 0.7335(3) 0.0953(16) Uani 1 1 d .
H22A H -0.3931 0.6323 0.7080 0.143 Uiso 1 1 calc R
H22B H -0.3818 0.7014 0.7662 0.143 Uiso 1 1 calc R
H22C H -0.3049 0.5836 0.7797 0.143 Uiso 1 1 calc R
C23 C -0.3027(4) 0.7873(4) 0.5744(3) 0.0968(16) Uani 1 1 d .
H23A H -0.3580 0.7734 0.5510 0.145 Uiso 1 1 calc R
H23B H -0.2443 0.8089 0.5198 0.145 Uiso 1 1 calc R
H23C H -0.3403 0.8432 0.6052 0.145 Uiso 1 1 calc R
C24 C -0.1368(4) 0.3258(4) 0.9236(3) 0.0749(13) Uani 1 1 d .
C25 C -0.2282(4) 0.2777(5) 0.9954(4) 0.125(2) Uani 1 1 d .
H25A H -0.1983 0.2286 1.0531 0.187 Uiso 1 1 calc R
H25B H -0.2531 0.2405 0.9655 0.187 Uiso 1 1 calc R
H25C H -0.2922 0.3332 1.0139 0.187 Uiso 1 1 calc R
C26 C -0.2974(4) 0.1315(3) 0.5764(3) 0.0614(11) Uani 1 1 d .
C27 C -0.3723(4) 0.1887(3) 0.5099(4) 0.0718(12) Uani 1 1 d .
H27 H -0.4476 0.2208 0.5350 0.086 Uiso 1 1 calc R
C28 C -0.3431(5) 0.2014(4) 0.4090(4) 0.0842(14) Uani 1 1 d .
H28 H -0.3977 0.2400 0.3687 0.101 Uiso 1 1 calc R
C29 C -0.2319(6) 0.1559(4) 0.3698(4) 0.0951(16) Uani 1 1 d .
H29 H -0.2105 0.1614 0.3028 0.114 Uiso 1 1 calc R
C30 C -0.1535(5) 0.1024(4) 0.4312(4) 0.0897(15) Uani 1 1 d .
H30 H -0.0775 0.0734 0.4053 0.108 Uiso 1 1 calc R
C31 C -0.1857(4) 0.0910(3) 0.5304(3) 0.0744(13) Uani 1 1 d .
H31 H -0.1298 0.0541 0.5695 0.089 Uiso 1 1 calc R
C32 C -0.2363(3) 0.0545(3) 0.7554(3) 0.0657(12) Uani 1 1 d .
C33 C -0.1692(4) -0.0482(4) 0.7553(3) 0.0788(13) Uani 1 1 d .
H33 H -0.1850 -0.0811 0.7180 0.095 Uiso 1 1 calc R
C34 C -0.0806(5) -0.1042(4) 0.8071(4) 0.0981(17) Uani 1 1 d .
H34 H -0.0374 -0.1720 0.8029 0.118 Uiso 1 1 calc R
C35 C -0.0564(4) -0.0592(6) 0.8653(4) 0.1001(18) Uani 1 1 d .
H35 H 0.0018 -0.0962 0.9022 0.120 Uiso 1 1 calc R
C36 C -0.1206(5) 0.0413(5) 0.8670(4) 0.0929(15) Uani 1 1 d .
H36 H -0.1053 0.0735 0.9053 0.112 Uiso 1 1 calc R
C37 C -0.2071(4) 0.0962(4) 0.8139(3) 0.0760(13) Uani 1 1 d .
H37 H -0.2481 0.1648 0.8172 0.091 Uiso 1 1 calc R
C38 C -0.4018(3) 0.2316(3) 0.7148(3) 0.0551(10) Uani 1 1 d .
C39 C -0.3605(3) 0.3197(3) 0.6562(3) 0.0648(11) Uani 1 1 d .
H39 H -0.3054 0.3134 0.5998 0.078 Uiso 1 1 calc R
C40 C -0.3966(4) 0.4151(3) 0.6771(3) 0.0780(13) Uani 1 1 d .
H40 H -0.3648 0.4708 0.6361 0.094 Uiso 1 1 calc R
C41 C -0.4789(4) 0.4288(4) 0.7577(3) 0.0827(14) Uani 1 1 d .
H41 H -0.5041 0.4934 0.7722 0.099 Uiso 1 1 calc R
C42 C -0.5239(4) 0.3445(4) 0.8171(3) 0.0816(14) Uani 1 1 d .
H42 H -0.5800 0.3519 0.8726 0.098 Uiso 1 1 calc R
C43 C -0.4862(3) 0.2506(3) 0.7946(3) 0.0665(11) Uani 1 1 d .
H43 H -0.5194 0.1958 0.8354 0.080 Uiso 1 1 calc R
C44 C -0.4326(3) 0.0397(3) 0.7400(4) 0.0701(12) Uani 1 1 d .
C45 C -0.4591(3) -0.0069(3) 0.8412(4) 0.0813(14) Uani 1 1 d .
H45 H -0.4259 0.0069 0.8822 0.098 Uiso 1 1 calc R
C46 C -0.5323(4) -0.0728(4) 0.8847(5) 0.1028(18) Uani 1 1 d .
H46 H -0.5471 -0.1029 0.9528 0.123 Uiso 1 1 calc R
C47 C -0.5823(5) -0.0924(4) 0.8239(6) 0.120(3) Uani 1 1 d .
H47 H -0.6318 -0.1361 0.8514 0.144 Uiso 1 1 calc R
C48 C -0.5602(4) -0.0489(4) 0.7248(5) 0.111(2) Uani 1 1 d .
H48 H -0.5948 -0.0629 0.6850 0.133 Uiso 1 1 calc R
C49 C -0.4855(3) 0.0171(3) 0.6816(4) 0.0812(14) Uani 1 1 d .
H49 H -0.4710 0.0463 0.6134 0.097 Uiso 1 1 calc R

loop_
_atom_site_aniso_label
_atom_site_aniso_U_11
_atom_site_aniso_U_22
_atom_site_aniso_U_33
_atom_site_aniso_U_23
_atom_site_aniso_U_13
_atom_site_aniso_U_12
Co1 0.0466(3) 0.0491(3) 0.0597(3) -0.0190(3) 0.0043(2) -0.0188(3)
B1 0.044(3) 0.057(3) 0.080(3) -0.018(3) 0.001(2) -0.027(2)
O1 0.0476(16) 0.0593(16) 0.0642(16) -0.0287(13) 0.0053(13) -0.0151(13)
O2 0.0565(18) 0.0652(17) 0.0704(17) -0.0186(14) 0.0120(14) -0.0308(15)
O3 0.083(2) 0.0672(19) 0.077(2) -0.0285(16) -0.0204(17) -0.0156(16)
N1 0.0427(19) 0.0473(19) 0.061(2) -0.0187(16) 0.0019(16) -0.0203(16)
N2 0.049(2) 0.0516(19) 0.0489(18) -0.0141(16) 0.0050(15) -0.0156(17)
N3 0.0462(19) 0.0483(18) 0.0511(17) -0.0185(15) -0.0024(15) -0.0166(15)
N4 0.052(2) 0.0450(18) 0.0549(19) -0.0152(16) -0.0027(16) -0.0170(16)
N5 0.056(2) 0.076(3) 0.075(2) -0.026(2) 0.0128(19) -0.017(2)
N6 0.0454(19) 0.057(2) 0.0614(19) -0.0283(17) -0.0049(16) -0.0142(17)
C1 0.037(2) 0.060(3) 0.061(2) -0.028(2) 0.0091(19) -0.024(2)
C2 0.050(2) 0.069(3) 0.072(3) -0.036(2) -0.002(2) -0.021(2)
C3 0.051(3) 0.074(3) 0.091(3) -0.047(3) -0.005(2) -0.020(2)
C4 0.053(3) 0.061(3) 0.095(3) -0.041(3) -0.004(2) -0.020(2)
C5 0.048(2) 0.052(2) 0.075(3) -0.023(2) 0.002(2) -0.024(2)
C6 0.063(3) 0.051(2) 0.087(3) -0.029(2) -0.003(2) -0.024(2)
C7 0.067(3) 0.055(3) 0.075(3) -0.019(2) -0.002(2) -0.017(2)
C8 0.051(3) 0.057(3) 0.049(2) -0.005(2) 0.002(2) -0.018(2)
C9 0.061(3) 0.074(3) 0.050(2) -0.009(2) -0.002(2) -0.011(2)
C10 0.066(3) 0.105(4) 0.055(3) -0.022(3) -0.004(2) -0.023(3)
C11 0.070(3) 0.086(4) 0.063(3) -0.028(3) -0.014(3) -0.013(3)
C12 0.060(3) 0.070(3) 0.062(3) -0.026(2) 0.000(2) -0.012(2)
C13 0.060(3) 0.050(2) 0.069(3) -0.017(2) -0.009(2) -0.018(2)
C14 0.081(3) 0.057(3) 0.087(3) -0.013(2) -0.019(3) -0.038(3)
C15 0.057(3) 0.072(3) 0.080(3) -0.006(2) -0.003(2) -0.034(3)
C16 0.046(3) 0.070(3) 0.070(3) -0.014(2) -0.003(2) -0.019(2)
C17 0.047(2) 0.051(2) 0.047(2) -0.0123(18) -0.0047(18) -0.015(2)
C18 0.043(2) 0.054(2) 0.063(2) -0.025(2) 0.0051(19) -0.0132(19)
C19 0.042(2) 0.058(3) 0.059(3) -0.023(2) -0.004(2) -0.014(2)
C20 0.056(3) 0.058(3) 0.072(3) -0.028(2) 0.001(2) -0.010(2)
C21 0.093(4) 0.076(3) 0.104(3) -0.047(3) -0.012(3) -0.022(3)
C22 0.074(3) 0.090(3) 0.116(4) -0.053(3) 0.025(3) -0.025(3)
C23 0.097(4) 0.073(3) 0.094(3) -0.031(3) -0.016(3) 0.013(3)
C24 0.054(3) 0.085(3) 0.075(3) -0.029(3) 0.020(2) -0.027(3)
C25 0.088(4) 0.134(5) 0.122(4) -0.027(4) 0.046(3) -0.058(4)
C26 0.051(3) 0.049(2) 0.092(3) -0.025(2) -0.007(3) -0.023(2)
C27 0.063(3) 0.069(3) 0.091(3) -0.035(3) -0.003(3) -0.023(3)
C28 0.093(4) 0.081(3) 0.098(4) -0.035(3) -0.018(3) -0.036(3)
C29 0.108(5) 0.095(4) 0.097(4) -0.046(3) 0.014(4) -0.054(4)
C30 0.072(4) 0.088(4) 0.105(4) -0.042(3) 0.015(3) -0.028(3)
C31 0.059(3) 0.066(3) 0.091(3) -0.023(3) 0.009(3) -0.027(2)
C32 0.051(3) 0.062(3) 0.082(3) -0.019(2) 0.006(2) -0.030(2)
C33 0.060(3) 0.061(3) 0.104(4) -0.012(3) -0.003(3) -0.025(3)
C34 0.065(4) 0.070(3) 0.121(4) 0.009(3) -0.009(3) -0.019(3)
C35 0.057(3) 0.116(5) 0.101(4) 0.020(4) -0.020(3) -0.043(4)
C36 0.078(4) 0.099(4) 0.100(4) -0.007(3) -0.018(3) -0.045(4)
C37 0.054(3) 0.074(3) 0.091(3) -0.009(3) -0.011(3) -0.024(3)
C38 0.043(2) 0.058(2) 0.064(2) -0.016(2) 0.000(2) -0.024(2)
C39 0.058(3) 0.063(3) 0.075(3) -0.026(2) 0.013(2) -0.033(2)
C40 0.080(3) 0.064(3) 0.093(3) -0.029(3) 0.012(3) -0.040(3)
C41 0.086(3) 0.071(3) 0.098(3) -0.047(3) 0.018(3) -0.035(3)
C42 0.087(3) 0.080(3) 0.074(3) -0.035(3) 0.027(2) -0.038(3)
C43 0.068(3) 0.060(3) 0.068(3) -0.013(2) 0.004(2) -0.034(2)
C44 0.046(3) 0.048(2) 0.112(4) -0.025(3) -0.001(2) -0.016(2)
C45 0.053(3) 0.055(3) 0.113(4) 0.007(3) -0.011(3) -0.024(2)
C46 0.065(3) 0.060(3) 0.147(5) -0.002(3) 0.005(3) -0.022(3)
C47 0.066(4) 0.070(4) 0.210(7) -0.056(4) 0.038(4) -0.038(3)
C48 0.064(3) 0.097(4) 0.197(6) -0.090(4) 0.027(4) -0.044(3)
C49 0.058(3) 0.072(3) 0.124(4) -0.050(3) 0.014(3) -0.032(2)

loop_
_atom_type_symbol
_atom_type_description
_atom_type_scat_dispersion_real
_atom_type_scat_dispersion_imag
_atom_type_scat_source
B B 0.0013 0.0007 'International Tables Vol C Tables 4.2.6.8 and 6.1.1.4'
H H 0.0000 0.0000 'International Tables Vol C Tables 4.2.6.8 and 6.1.1.4'
C C 0.0033 0.0016 'International Tables Vol C Tables 4.2.6.8 and 6.1.1.4'
O O 0.0106 0.0060 'International Tables Vol C Tables 4.2.6.8 and 6.1.1.4'
Co Co 0.3494 0.9721 'International Tables Vol C Tables 4.2.6.8 and 6.1.1.4'
N N 0.0061 0.0033 'International Tables Vol C Tables 4.2.6.8 and 6.1.1.4'

loop_
_geom_angle_atom_site_label_1
_geom_angle_atom_site_label_2
_geom_angle_atom_site_label_3
_geom_angle
O1 Co1 O2 85.86(11)
O1 Co1 N3 94.06(12)
O2 Co1 N3 177.53(12)
O1 Co1 N2 93.21(12)
O2 Co1 N2 90.00(12)
N3 Co1 N2 87.54(12)
O1 Co1 N4 178.35(12)
O2 Co1 N4 93.79(12)
N3 Co1 N4 86.22(12)
N2 Co1 N4 85.18(13)
O1 Co1 N1 97.76(12)
O2 Co1 N1 89.00(12)
N3 Co1 N1 93.45(11)
N2 Co1 N1 168.88(13)
N4 Co1 N1 83.84(13)
C32 B1 C38 107.6(3)
C32 B1 C26 111.8(3)
C38 B1 C26 109.7(3)
C32 B1 C44 106.6(3)
C38 B1 C44 111.0(3)
C26 B1 C44 110.2(3)
N5 O1 Co1 111.2(2)
C24 O2 Co1 108.9(3)
C1 N1 C5 117.5(3)
C1 N1 Co1 131.5(2)
C5 N1 Co1 111.0(3)
C8 N2 C12 118.6(4)
C8 N2 Co1 114.7(3)
C12 N2 Co1 126.6(3)
C17 N3 C13 118.8(3)
C17 N3 Co1 115.5(2)
C13 N3 Co1 125.2(3)
C7 N4 C6 112.6(3)
C7 N4 C18 112.1(3)
C6 N4 C18 110.2(3)
C7 N4 Co1 106.9(2)
C6 N4 Co1 105.1(2)
C18 N4 Co1 109.6(2)
C24 N5 O1 110.7(3)
C19 N6 C1 126.5(3)
C19 N6 H6 116.7
C1 N6 H6 116.8
N1 C1 C2 121.6(3)
N1 C1 N6 115.1(3)
C2 C1 N6 123.2(4)
C3 C2 C1 119.2(4)
C3 C2 H2 120.4
C1 C2 H2 120.4
C2 C3 C4 120.1(4)
C2 C3 H3 119.9
C4 C3 H3 119.9
C5 C4 C3 118.8(4)
C5 C4 H4 120.6
C3 C4 H4 120.6
C4 C5 N1 122.7(4)
C4 C5 C6 122.6(4)
N1 C5 C6 114.6(4)
N4 C6 C5 108.8(3)
N4 C6 H6A 109.9
C5 C6 H6A 109.9
N4 C6 H6B 109.9
C5 C6 H6B 109.9
H6A C6 H6B 108.3
N4 C7 C8 110.3(3)
N4 C7 H7A 109.6
C8 C7 H7A 109.6
N4 C7 H7B 109.6
C8 C7 H7B 109.6
H7A C7 H7B 108.1
N2 C8 C9 122.5(4)
N2 C8 C7 113.6(4)
C9 C8 C7 123.9(4)
C8 C9 C10 118.3(4)
C8 C9 H9 120.8
C10 C9 H9 120.8
C11 C10 C9 120.0(4)
C11 C10 H10 120.0
C9 C10 H10 120.0
C10 C11 C12 118.8(4)
C10 C11 H11 120.6
C12 C11 H11 120.6
N2 C12 C11 121.9(4)
N2 C12 H12 119.1
C11 C12 H12 119.1
N3 C13 C14 122.1(4)
N3 C13 H13 119.0
C14 C13 H13 119.0
C15 C14 C13 118.6(4)
C15 C14 H14 120.7
C13 C14 H14 120.7
C14 C15 C16 120.5(4)
C14 C15 H15 119.8
C16 C15 H15 119.8
C15 C16 C17 118.1(4)
C15 C16 H16 121.0
C17 C16 H16 121.0
N3 C17 C16 122.0(3)
N3 C17 C18 115.8(3)
C16 C17 C18 122.2(3)
C17 C18 N4 110.6(3)
C17 C18 H18A 109.5
N4 C18 H18A 109.5
C17 C18 H18B 109.5
N4 C18 H18B 109.5
H18A C18 H18B 108.1
O3 C19 N6 122.5(3)
O3 C19 C20 121.3(4)
N6 C19 C20 116.1(3)
C23 C20 C22 110.5(4)
C23 C20 C19 109.2(3)
C22 C20 C19 108.2(3)
C23 C20 C21 109.3(4)
C22 C20 C21 108.0(3)
C19 C20 C21 111.6(3)
C20 C21 H21A 109.5
C20 C21 H21B 109.5
H21A C21 H21B 109.5
C20 C21 H21C 109.5
H21A C21 H21C 109.5
H21B C21 H21C 109.5
C20 C22 H22A 109.5
C20 C22 H22B 109.5
H22A C22 H22B 109.5
C20 C22 H22C 109.5
H22A C22 H22C 109.5
H22B C22 H22C 109.5
C20 C23 H23A 109.5
C20 C23 H23B 109.5
H23A C23 H23B 109.5
C20 C23 H23C 109.5
H23A C23 H23C 109.5
H23B C23 H23C 109.5
N5 C24 O2 123.4(4)
N5 C24 C25 119.2(4)
O2 C24 C25 117.4(4)
C24 C25 H25A 109.5
C24 C25 H25B 109.5
H25A C25 H25B 109.5
C24 C25 H25C 109.5
H25A C25 H25C 109.5
H25B C25 H25C 109.5
C27 C26 C31 112.8(4)
C27 C26 B1 121.3(4)
C31 C26 B1 126.0(4)
C28 C27 C26 124.9(4)
C28 C27 H27 117.6
C26 C27 H27 117.6
C29 C28 C27 118.7(5)
C29 C28 H28 120.6
C27 C28 H28 120.6
C30 C29 C28 118.8(5)
C30 C29 H29 120.6
C28 C29 H29 120.6
C31 C30 C29 120.7(5)
C31 C30 H30 119.6
C29 C30 H30 119.6
C30 C31 C26 124.0(5)
C30 C31 H31 118.0
C26 C31 H31 118.0
C37 C32 C33 113.7(4)
C37 C32 B1 124.5(4)
C33 C32 B1 121.7(4)
C34 C33 C32 124.0(5)
C34 C33 H33 118.0
C32 C33 H33 118.0
C33 C34 C35 119.7(5)
C33 C34 H34 120.1
C35 C34 H34 120.1
C36 C35 C34 117.6(5)
C36 C35 H35 121.2
C34 C35 H35 121.2
C35 C36 C37 121.8(5)
C35 C36 H36 119.1
C37 C36 H36 119.1
C36 C37 C32 123.1(5)
C36 C37 H37 118.4
C32 C37 H37 118.4
C43 C38 C39 113.6(3)
C43 C38 B1 125.1(3)
C39 C38 B1 120.9(3)
C40 C39 C38 123.6(4)
C40 C39 H39 118.2
C38 C39 H39 118.2
C41 C40 C39 120.3(4)
C41 C40 H40 119.9
C39 C40 H40 119.9
C40 C41 C42 118.4(4)
C40 C41 H41 120.8
C42 C41 H41 120.8
C43 C42 C41 120.1(4)
C43 C42 H42 120.0
C41 C42 H42 120.0
C42 C43 C38 124.1(4)
C42 C43 H43 117.9
C38 C43 H43 117.9
C45 C44 C49 115.9(4)
C45 C44 B1 120.2(4)
C49 C44 B1 123.9(4)
C46 C45 C44 123.8(5)
C46 C45 H45 118.1
C44 C45 H45 118.1
C47 C46 C45 118.0(6)
C47 C46 H46 121.0
C45 C46 H46 121.0
C48 C47 C46 120.9(5)
C48 C47 H47 119.5
C46 C47 H47 119.5
C47 C48 C49 120.5(6)
C47 C48 H48 119.7
C49 C48 H48 119.7
C44 C49 C48 120.9(5)
C44 C49 H49 119.6
C48 C49 H49 119.6

loop_
_geom_bond_atom_site_label_1
_geom_bond_atom_site_label_2
_geom_bond_distance
Co1 O1 1.842(2)
Co1 O2 1.862(2)
Co1 N3 1.902(3)
Co1 N2 1.914(3)
Co1 N4 1.943(3)
Co1 N1 1.978(3)
B1 C32 1.626(6)
B1 C38 1.634(6)
B1 C26 1.635(6)
B1 C44 1.659(5)
O1 N5 1.423(4)
O2 C24 1.302(5)
O3 C19 1.206(4)
N1 C1 1.342(4)
N1 C5 1.362(4)
N2 C8 1.339(5)
N2 C12 1.344(4)
N3 C17 1.319(4)
N3 C13 1.342(4)
N4 C7 1.480(5)
N4 C6 1.482(4)
N4 C18 1.496(4)
N5 C24 1.292(5)
N6 C19 1.366(5)
N6 C1 1.386(4)
N6 H6 0.8600
C1 C2 1.384(5)
C2 C3 1.354(5)
C2 H2 0.9300
C3 C4 1.364(5)
C3 H3 0.9300
C4 C5 1.354(5)
C4 H4 0.9300
C5 C6 1.484(5)
C6 H6A 0.9700
C6 H6B 0.9700
C7 C8 1.491(5)
C7 H7A 0.9700
C7 H7B 0.9700
C8 C9 1.359(5)
C9 C10 1.380(6)
C9 H9 0.9300
C10 C11 1.365(6)
C10 H10 0.9300
C11 C12 1.367(5)
C11 H11 0.9300
C12 H12 0.9300
C13 C14 1.369(5)
C13 H13 0.9300
C14 C15 1.357(5)
C14 H14 0.9300
C15 C16 1.361(5)
C15 H15 0.9300
C16 C17 1.391(5)
C16 H16 0.9300
C17 C18 1.495(5)
C18 H18A 0.9700
C18 H18B 0.9700
C19 C20 1.529(5)
C20 C23 1.510(5)
C20 C22 1.529(5)
C20 C21 1.529(5)
C21 H21A 0.9600
C21 H21B 0.9600
C21 H21C 0.9600
C22 H22A 0.9600
C22 H22B 0.9600
C22 H22C 0.9600
C23 H23A 0.9600
C23 H23B 0.9600
C23 H23C 0.9600
C24 C25 1.490(5)
C25 H25A 0.9600
C25 H25B 0.9600
C25 H25C 0.9600
C26 C27 1.393(6)
C26 C31 1.397(5)
C27 C28 1.390(5)
C27 H27 0.9300
C28 C29 1.377(6)
C28 H28 0.9300
C29 C30 1.370(7)
C29 H29 0.9300
C30 C31 1.369(6)
C30 H30 0.9300
C31 H31 0.9300
C32 C37 1.386(6)
C32 C33 1.392(5)
C33 C34 1.379(6)
C33 H33 0.9300
C34 C35 1.380(7)
C34 H34 0.9300
C35 C36 1.363(7)
C35 H35 0.9300
C36 C37 1.368(6)
C36 H36 0.9300
C37 H37 0.9300
C38 C43 1.382(5)
C38 C39 1.394(5)
C39 C40 1.369(5)
C39 H39 0.9300
C40 C41 1.361(5)
C40 H40 0.9300
C41 C42 1.378(5)
C41 H41 0.9300
C42 C43 1.360(5)
C42 H42 0.9300
C43 H43 0.9300
C44 C45 1.390(6)
C44 C49 1.400(6)
C45 C46 1.387(6)
C45 H45 0.9300
C46 C47 1.380(7)
C46 H46 0.9300
C47 C48 1.352(8)
C47 H47 0.9300
C48 C49 1.404(6)
C48 H48 0.9300
C49 H49 0.9300

loop_
_platon_squeeze_void_nr
_platon_squeeze_void_average_x
_platon_squeeze_void_average_y
_platon_squeeze_void_average_z
_platon_squeeze_void_volume
_platon_squeeze_void_count_electrons
1 0.500 0.500 1.000 184.9 4.1
